data_4334284
loop_
_publ_author_name
'Alexander Yu. Makarov'
'Frank Blockhuys'
'Irina Yu. Bagryanskaya'
'Yuri V. Gatilov'
'Makhmut M. Shakirov'
'Andrey V. Zibarev'

_publ_contact_author_email bagryan@nioch.nsc.ru
_publ_contact_author_name 'Dr. I. Yu. Bagryanskaya'
_publ_section_title
;
 Experimental and Computational Study on the Structure and Properties of
 Herz Cations and Radicals: 1,2,3-Benzodithiazolium,
 1,2,3-Benzodithiazolyl, and Their Se Congeners
;
_journal_name_full 'Inorganic Chemistry'
_journal_page_first 3699
_journal_page_last 3710
_journal_paper_doi 10.1021/ic302203t
_journal_volume 52
_journal_year 2013
_chemical_formula_moiety
;                                            
 3<C6 H4 N1 S1 Se1 1+>, 2<Sb Cl6 1->, 1<Cl 1->    
;
_chemical_formula_sum 'C18 H12 Cl13 N3 S3 Sb2 Se3'
_chemical_formula_weight 1307.77
_chemical_melting_point 425
_chemical_name_systematic
; 
 tris(2,1,3-benzothiaselenazolium) chloride bis(hexachloroantimonate) 
;
_space_group_IT_number 2
_symmetry_cell_setting triclinic
_symmetry_space_group_name_Hall '-P 1'
_symmetry_space_group_name_H-M 'P -1'
_atom_sites_solution_hydrogens geom
_atom_sites_solution_primary direct
_atom_sites_solution_secondary difmap
_audit_creation_method SHELXL-97
_cell_angle_alpha 88.417(4)
_cell_angle_beta 86.258(5)
_cell_angle_gamma 88.050(5)
_cell_formula_units_Z 4
_cell_length_a 14.1279(13)
_cell_length_b 15.8980(13)
_cell_length_c 17.0527(15)
_cell_measurement_reflns_used 9426
_cell_measurement_temperature 173(2)
_cell_measurement_theta_max 30.46
_cell_measurement_theta_min 2.86
_cell_volume 3818.5(6)
_computing_cell_refinement 'Bruker SAINT'
_computing_data_collection 'Bruker APEX2'
_computing_data_reduction 'Bruker SAINT'
_computing_molecular_graphics 'Bruker SHELXTL'
_computing_publication_material 'Bruker SHELXTL'
_computing_structure_refinement 'SHELXL-97 (Sheldrick, 2008)'
_computing_structure_solution 'SHELXS-97 (Sheldrick, 2008)'
_diffrn_ambient_temperature 173(2)
_diffrn_measured_fraction_theta_full 0.991
_diffrn_measured_fraction_theta_max 0.979
_diffrn_measurement_device_type 'Bruker APEX-II CCD'
_diffrn_measurement_method '\f and \w scans'
_diffrn_radiation_monochromator graphite
_diffrn_radiation_source 'sealed tube'
_diffrn_radiation_type MoK\a
_diffrn_radiation_wavelength 0.71073
_diffrn_reflns_av_R_equivalents 0.0376
_diffrn_reflns_av_sigmaI/netI 0.0549
_diffrn_reflns_limit_h_max 20
_diffrn_reflns_limit_h_min -20
_diffrn_reflns_limit_k_max 22
_diffrn_reflns_limit_k_min -22
_diffrn_reflns_limit_l_max 24
_diffrn_reflns_limit_l_min -24
_diffrn_reflns_number 53761
_diffrn_reflns_theta_full 25.00
_diffrn_reflns_theta_max 30.58
_diffrn_reflns_theta_min 1.28
_diffrn_standards_number 0
_exptl_absorpt_coefficient_mu 5.369
_exptl_absorpt_correction_T_max 0.7461
_exptl_absorpt_correction_T_min 0.4248
_exptl_absorpt_correction_type multi-scan
_exptl_absorpt_process_details SADABS
_exptl_crystal_colour black
_exptl_crystal_density_diffrn 2.275
_exptl_crystal_description prism
_exptl_crystal_F_000 2456
_exptl_crystal_size_max 0.20
_exptl_crystal_size_mid 0.10
_exptl_crystal_size_min 0.10
_refine_diff_density_max 2.948
_refine_diff_density_min -2.358
_refine_diff_density_rms 0.218
_refine_ls_extinction_method none
_refine_ls_goodness_of_fit_ref 1.041
_refine_ls_hydrogen_treatment constr
_refine_ls_matrix_type full
_refine_ls_number_parameters 799
_refine_ls_number_reflns 22976
_refine_ls_number_restraints 0
_refine_ls_restrained_S_all 1.041
_refine_ls_R_factor_all 0.1026
_refine_ls_R_factor_gt 0.0651
_refine_ls_shift/su_max 0.073
_refine_ls_shift/su_mean 0.002
_refine_ls_structure_factor_coef Fsqd
_refine_ls_weighting_details 'calc w=1/[\s^2^(Fo^2^)+(0.0830P)^2^+30.3132P] where P=(Fo^2^+2Fc^2^)/3'
_refine_ls_weighting_scheme calc
_refine_ls_wR_factor_gt 0.1681
_refine_ls_wR_factor_ref 0.1918
_reflns_number_gt 15694
_reflns_number_total 22976
_reflns_threshold_expression >2sigma(I)
_cod_data_source_file ic302203t_si_001_3.cif
_cod_data_source_block m356
_cod_original_sg_symbol_H-M 'P -1 '
_cod_original_formula_sum 'C18 H12 Cl13 N3 S3 Se3 Sb2'
_cod_database_code 4334284

loop_
_symmetry_equiv_pos_as_xyz
'x, y, z'
'-x, -y, -z'

loop_
_atom_site_label
_atom_site_type_symbol
_atom_site_fract_x
_atom_site_fract_y
_atom_site_fract_z
_atom_site_U_iso_or_equiv
_atom_site_adp_type
_atom_site_occupancy
_atom_site_symmetry_multiplicity
_atom_site_calc_flag
_atom_site_refinement_flags
_atom_site_disorder_assembly
_atom_site_disorder_group
Sb1A Sb 0.35686(4) 0.28026(3) 0.14572(3) 0.03306(11) Uani 1 1 d . . .
Cl1A Cl 0.3126(3) 0.2644(2) 0.01494(18) 0.0789(9) Uani 1 1 d . . .
Cl2A Cl 0.3985(4) 0.29293(17) 0.27512(16) 0.1003(14) Uani 1 1 d . . .
Cl3A Cl 0.51385(17) 0.29104(17) 0.0955(2) 0.0703(8) Uani 1 1 d . . .
Cl4A Cl 0.1944(2) 0.27034(18) 0.1848(3) 0.0991(14) Uani 1 1 d . . .
Cl5A Cl 0.33506(16) 0.42795(12) 0.13411(17) 0.0543(6) Uani 1 1 d . . .
Cl6A Cl 0.37856(17) 0.13178(12) 0.16012(13) 0.0462(5) Uani 1 1 d . . .
Sb1B Sb 1.18140(4) 0.18435(3) -0.34025(3) 0.03528(12) Uani 1 1 d . . .
Cl1B Cl 1.1991(3) 0.17297(18) -0.20284(15) 0.0749(9) Uani 1 1 d . . .
Cl2B Cl 1.34764(16) 0.16954(15) -0.36367(17) 0.0579(6) Uani 1 1 d . . .
Cl3B Cl 1.16589(19) 0.19950(17) -0.47667(13) 0.0561(6) Uani 1 1 d . . .
Cl4B Cl 1.19256(18) 0.33195(12) -0.33406(14) 0.0511(5) Uani 1 1 d . . .
Cl5B Cl 1.01496(17) 0.19675(14) -0.31857(18) 0.0612(7) Uani 1 1 d . . .
Cl6B Cl 1.16947(16) 0.03711(12) -0.34381(15) 0.0498(5) Uani 1 1 d . . .
Sb1C Sb 1.13951(4) 0.68758(3) -0.27791(3) 0.03470(12) Uani 1 1 d . . .
Cl1C Cl 1.27389(17) 0.67007(14) -0.20322(18) 0.0580(6) Uani 1 1 d . . .
Cl2C Cl 1.24178(19) 0.69913(16) -0.39345(17) 0.0630(7) Uani 1 1 d . . .
Cl3C Cl 1.03994(18) 0.67258(17) -0.16228(14) 0.0568(6) Uani 1 1 d . . .
Cl4C Cl 1.00567(16) 0.70546(15) -0.35344(15) 0.0515(5) Uani 1 1 d . . .
Cl5C Cl 1.13874(19) 0.83468(13) -0.26388(19) 0.0621(7) Uani 1 1 d . . .
Cl6C Cl 1.13982(16) 0.54013(11) -0.29390(13) 0.0441(4) Uani 1 1 d . . .
Sb1D Sb 0.32457(3) 0.76967(3) 0.22715(3) 0.03145(11) Uani 1 1 d . . .
Cl1D Cl 0.3934(2) 0.77370(16) 0.09750(14) 0.0598(6) Uani 1 1 d . . .
Cl2D Cl 0.17242(15) 0.78837(14) 0.17903(15) 0.0499(5) Uani 1 1 d . . .
Cl3D Cl 0.25552(17) 0.76028(15) 0.35750(13) 0.0504(5) Uani 1 1 d . . .
Cl4D Cl 0.33389(18) 0.91761(12) 0.23598(17) 0.0555(6) Uani 1 1 d . . .
Cl5D Cl 0.47667(14) 0.75342(14) 0.27512(15) 0.0473(5) Uani 1 1 d . . .
Cl6D Cl 0.31317(14) 0.62191(11) 0.21811(12) 0.0389(4) Uani 1 1 d . . .
Se1A Se 0.92493(7) 0.78341(5) -0.00629(5) 0.04403(19) Uani 1 1 d . . .
Se1B Se 0.44784(7) 0.70756(5) 0.48741(6) 0.0475(2) Uani 1 1 d . . .
Se1C Se 0.86288(5) 0.48872(5) 0.03059(5) 0.03551(16) Uani 1 1 d . . .
S1D S 0.61573(15) 0.13359(13) 0.25400(11) 0.0374(4) Uani 1 1 d . . .
Se1E Se 0.95791(6) 0.38759(5) -0.25866(5) 0.03598(17) Uani 1 1 d . . .
Se1X Se 0.63350(17) 1.01488(14) 0.52698(16) 0.0356(5) Uani 0.597(5) 1 d PG A 1
S2FA S 0.7205(2) 1.11109(17) 0.47121(18) 0.0370(8) Uani 0.597(5) 1 d PG A 1
N3FA N 0.8194(3) 1.0898(3) 0.5080(3) 0.047(4) Uani 0.597(5) 1 d PG A 1
C4FA C 0.9095(4) 1.0014(4) 0.5962(4) 0.053(8) Uani 0.597(5) 1 d PG A 1
H4FA H 0.9657 1.0315 0.5839 0.063 Uiso 0.597(5) 1 calc PR A 1
C5FA C 0.9086(5) 0.9364(5) 0.6482(5) 0.057(4) Uani 0.597(5) 1 d PG A 1
H5FA H 0.9652 0.9211 0.6729 0.068 Uiso 0.597(5) 1 calc PR A 1
C6FA C 0.8276(5) 0.8907(5) 0.6674(4) 0.052(4) Uani 0.597(5) 1 d PG A 1
H6FA H 0.8298 0.8463 0.7058 0.063 Uiso 0.597(5) 1 calc PR A 1
C7FA C 0.7435(4) 0.9087(3) 0.6313(3) 0.047(5) Uani 0.597(5) 1 d PG A 1
H7FA H 0.6896 0.8752 0.6423 0.057 Uiso 0.597(5) 1 calc PR A 1
C8FA C 0.8233(3) 1.0241(3) 0.5596(3) 0.040(3) Uani 0.597(5) 1 d PG A 1
C9FA C 0.7403(2) 0.9773(2) 0.5785(2) 0.035(3) Uani 0.597(5) 1 d PG A 1
Se1Y Se 0.6297(3) 0.9879(2) 0.5410(2) 0.0390(8) Uani 0.403(5) 1 d PG A 2
S2FB S 0.6698(4) 0.8993(3) 0.6314(3) 0.0442(14) Uani 0.403(5) 1 d PG A 2
N3FB N 0.7762(5) 0.9239(4) 0.6411(4) 0.059(7) Uani 0.403(5) 1 d PG A 2
C4FB C 0.9066(7) 1.0123(7) 0.5992(6) 0.060(13) Uani 0.403(5) 1 d PG A 2
H4FB H 0.9469 0.9858 0.6356 0.072 Uiso 0.403(5) 1 calc PR A 2
C5FB C 0.9378(8) 1.0745(8) 0.5507(7) 0.063(7) Uani 0.403(5) 1 d PG A 2
H5FB H 1.0013 1.0916 0.5530 0.075 Uiso 0.403(5) 1 calc PR A 2
C6FB C 0.8807(7) 1.1150(7) 0.4971(7) 0.052(6) Uani 0.403(5) 1 d PG A 2
H6FB H 0.9065 1.1575 0.4627 0.062 Uiso 0.403(5) 1 calc PR A 2
C7FB C 0.7866(6) 1.0944(5) 0.4929(5) 0.052(9) Uani 0.403(5) 1 d PG A 2
H7FB H 0.7468 1.1245 0.4583 0.062 Uiso 0.403(5) 1 calc PR A 2
C8FB C 0.8109(5) 0.9870(4) 0.5949(4) 0.044(5) Uani 0.403(5) 1 d PG A 2
C9FB C 0.7519(4) 1.0285(3) 0.5406(3) 0.038(4) Uani 0.403(5) 1 d PG A 2
Cl1Q Cl 0.4791(3) 0.86721(15) 0.57789(14) 0.0667(8) Uani 1 1 d . . .
Se1D Se 0.56042(9) 0.01824(6) 0.27449(7) 0.0629(3) Uani 1 1 d . . .
Cl2Q Cl 1.00140(14) 0.62266(12) 0.08374(11) 0.0386(4) Uani 1 1 d . . .
S2E S 0.89713(15) 0.49837(11) -0.20599(13) 0.0393(4) Uani 1 1 d . . .
S2C S 0.77497(15) 0.40100(13) -0.02430(13) 0.0405(4) Uani 1 1 d . . .
S2B S 0.5904(2) 0.70568(15) 0.52490(14) 0.0519(5) Uani 1 1 d . . .
S2A S 1.0732(2) 0.78710(15) 0.01385(17) 0.0564(6) Uani 1 1 d . . .
N3C N 0.6745(5) 0.4282(4) 0.0139(4) 0.0423(15) Uani 1 1 d . . .
N3E N 0.8545(6) 0.5471(5) -0.2764(5) 0.0487(18) Uani 1 1 d . . .
N3B N 0.6329(6) 0.6236(5) 0.4835(5) 0.055(2) Uani 1 1 d . . .
C9D C 0.5919(6) -0.0015(5) 0.1652(6) 0.0464(19) Uani 1 1 d . . .
N3A N 1.1021(6) 0.8696(5) -0.0340(6) 0.059(2) Uani 1 1 d . . .
C4A C 1.0543(8) 0.9871(5) -0.1169(6) 0.056(2) Uani 1 1 d . . .
H4AA H 1.1163 1.0086 -0.1207 0.067 Uiso 1 1 calc R . .
C4E C 0.8356(8) 0.5535(7) -0.4144(7) 0.063(3) Uani 1 1 d . . .
H4EA H 0.8032 0.6068 -0.4112 0.076 Uiso 1 1 calc R . .
C4C C 0.5792(6) 0.5184(6) 0.0998(6) 0.0457(19) Uani 1 1 d . . .
H4CA H 0.5226 0.4920 0.0881 0.055 Uiso 1 1 calc R . .
C4B C 0.6094(9) 0.5090(6) 0.3979(7) 0.063(3) Uani 1 1 d . . .
H4BA H 0.6732 0.4887 0.4008 0.075 Uiso 1 1 calc R . .
C4D C 0.6629(10) 0.0640(8) 0.0433(8) 0.077(4) Uani 1 1 d . . .
H4DA H 0.6935 0.1085 0.0145 0.092 Uiso 1 1 calc R . .
C5C C 0.5762(6) 0.5820(7) 0.1503(6) 0.054(2) Uani 1 1 d . . .
H5CA H 0.5169 0.6020 0.1734 0.065 Uiso 1 1 calc R . .
C5E C 0.8519(8) 0.5150(8) -0.4855(6) 0.062(3) Uani 1 1 d . . .
H5EA H 0.8296 0.5415 -0.5317 0.074 Uiso 1 1 calc R . .
C5A C 0.9834(10) 1.0259(6) -0.1545(7) 0.068(3) Uani 1 1 d . . .
H5AA H 0.9963 1.0755 -0.1852 0.082 Uiso 1 1 calc R . .
C5D C 0.6399(11) -0.0074(10) 0.0096(8) 0.096(5) Uani 1 1 d . . .
H5DA H 0.6567 -0.0141 -0.0448 0.115 Uiso 1 1 calc R . .
C6C C 0.6617(6) 0.6196(6) 0.1691(6) 0.049(2) Uani 1 1 d . . .
H6CA H 0.6582 0.6634 0.2061 0.058 Uiso 1 1 calc R . .
C6E C 0.9007(9) 0.4373(8) -0.4904(6) 0.068(3) Uani 1 1 d . . .
H6EA H 0.9124 0.4125 -0.5403 0.081 Uiso 1 1 calc R . .
C6B C 0.4554(10) 0.4984(6) 0.3508(6) 0.062(3) Uani 1 1 d . . .
H6BA H 0.4148 0.4684 0.3201 0.075 Uiso 1 1 calc R . .
C6A C 0.8928(10) 0.9960(6) -0.1499(8) 0.074(4) Uani 1 1 d . . .
H6AA H 0.8452 1.0247 -0.1782 0.089 Uiso 1 1 calc R . .
C7C C 0.7480(6) 0.5953(5) 0.1362(5) 0.0377(16) Uani 1 1 d . . .
H7CA H 0.8038 0.6219 0.1494 0.045 Uiso 1 1 calc R . .
C7B C 0.4195(7) 0.5661(6) 0.3894(7) 0.054(2) Uani 1 1 d . . .
H7BA H 0.3550 0.5843 0.3863 0.065 Uiso 1 1 calc R . .
C7E C 0.9324(7) 0.3958(6) -0.4248(6) 0.055(2) Uani 1 1 d . . .
H7EA H 0.9650 0.3427 -0.4291 0.066 Uiso 1 1 calc R . .
C7A C 0.8698(8) 0.9256(6) -0.1053(8) 0.063(3) Uani 1 1 d . . .
H7AA H 0.8064 0.9071 -0.1009 0.075 Uiso 1 1 calc R . .
C7D C 0.5730(11) -0.0711(7) 0.1282(9) 0.087(4) Uani 1 1 d . . .
H7DA H 0.5464 -0.1185 0.1555 0.105 Uiso 1 1 calc R . .
C8C C 0.7528(5) 0.5299(5) 0.0824(4) 0.0319(14) Uani 1 1 d . . .
C8A C 1.0335(6) 0.9130(5) -0.0716(5) 0.0431(18) Uani 1 1 d . . .
C8E C 0.8682(6) 0.5119(5) -0.3456(5) 0.0396(17) Uani 1 1 d . . .
C8D C 0.6359(7) 0.0681(6) 0.1314(7) 0.054(2) Uani 1 1 d . . .
C8B C 0.5764(6) 0.5809(5) 0.4401(5) 0.0417(18) Uani 1 1 d . . .
C9E C 0.9164(6) 0.4320(5) -0.3534(5) 0.0384(16) Uani 1 1 d . . .
C9A C 0.9403(6) 0.8819(5) -0.0666(5) 0.0419(18) Uani 1 1 d . . .
C9C C 0.6688(6) 0.4910(5) 0.0639(5) 0.0391(16) Uani 1 1 d . . .
C9B C 0.4813(6) 0.6086(5) 0.4342(5) 0.0390(17) Uani 1 1 d . . .
N3D N 0.6534(7) 0.1377(6) 0.1659(6) 0.068(2) Uani 1 1 d . . .
C5B C 0.5502(9) 0.4699(6) 0.3539(6) 0.059(3) Uani 1 1 d . . .
H5BA H 0.5725 0.4225 0.3246 0.071 Uiso 1 1 calc R . .
C6D C 0.5937(12) -0.0706(10) 0.0500(11) 0.113(6) Uani 1 1 d . . .
H6DA H 0.5750 -0.1169 0.0213 0.136 Uiso 1 1 calc R . .

loop_
_atom_site_aniso_label
_atom_site_aniso_U_11
_atom_site_aniso_U_22
_atom_site_aniso_U_33
_atom_site_aniso_U_23
_atom_site_aniso_U_13
_atom_site_aniso_U_12
Sb1A 0.0335(2) 0.0273(2) 0.0376(3) -0.00275(18) 0.00404(19) -0.00023(17)
Cl1A 0.104(2) 0.0736(18) 0.0627(17) -0.0041(14) -0.0414(16) 0.0161(16)
Cl2A 0.226(5) 0.0403(12) 0.0396(13) -0.0054(10) -0.036(2) -0.0169(19)
Cl3A 0.0352(11) 0.0578(14) 0.114(2) -0.0010(14) 0.0197(13) 0.0004(10)
Cl4A 0.0614(17) 0.0505(14) 0.180(4) -0.0463(19) 0.064(2) -0.0214(12)
Cl5A 0.0468(12) 0.0290(9) 0.0850(17) 0.0056(10) 0.0084(11) 0.0014(8)
Cl6A 0.0649(13) 0.0279(8) 0.0465(11) -0.0063(7) -0.0100(9) 0.0018(8)
Sb1B 0.0438(3) 0.0256(2) 0.0365(3) -0.00660(18) 0.0004(2) -0.00171(19)
Cl1B 0.130(3) 0.0568(14) 0.0396(12) -0.0005(10) -0.0077(14) -0.0269(16)
Cl2B 0.0398(11) 0.0490(12) 0.0855(18) 0.0116(12) -0.0128(11) -0.0051(9)
Cl3B 0.0677(15) 0.0627(14) 0.0392(11) -0.0074(10) -0.0104(10) -0.0010(11)
Cl4B 0.0696(15) 0.0261(8) 0.0571(13) -0.0063(8) 0.0048(11) -0.0070(9)
Cl5B 0.0478(12) 0.0392(10) 0.0934(19) -0.0091(11) 0.0195(12) 0.0048(9)
Cl6B 0.0493(12) 0.0260(8) 0.0737(15) -0.0119(9) 0.0033(10) -0.0023(8)
Sb1C 0.0310(2) 0.0260(2) 0.0468(3) -0.00109(19) 0.0013(2) -0.00238(17)
Cl1C 0.0456(12) 0.0401(10) 0.0905(18) 0.0058(11) -0.0243(12) -0.0028(9)
Cl2C 0.0566(14) 0.0513(12) 0.0757(17) 0.0189(12) 0.0288(12) -0.0039(10)
Cl3C 0.0566(14) 0.0672(15) 0.0452(12) -0.0102(10) 0.0098(10) 0.0026(11)
Cl4C 0.0427(11) 0.0522(12) 0.0605(13) -0.0017(10) -0.0112(10) -0.0001(9)
Cl5C 0.0612(14) 0.0256(9) 0.102(2) -0.0068(10) -0.0231(14) 0.0039(9)
Cl6C 0.0511(11) 0.0257(8) 0.0546(12) -0.0009(7) 0.0077(9) -0.0073(7)
Sb1D 0.0295(2) 0.0268(2) 0.0389(3) -0.00935(18) -0.00321(18) -0.00414(17)
Cl1D 0.0752(17) 0.0583(13) 0.0448(12) -0.0044(10) 0.0138(11) -0.0163(12)
Cl2D 0.0404(11) 0.0430(10) 0.0688(14) -0.0032(10) -0.0230(10) -0.0007(8)
Cl3D 0.0495(12) 0.0596(13) 0.0416(11) -0.0167(9) 0.0063(9) -0.0011(10)
Cl4D 0.0600(14) 0.0274(9) 0.0816(17) -0.0149(10) -0.0162(12) -0.0038(9)
Cl5D 0.0279(9) 0.0478(11) 0.0679(14) -0.0045(10) -0.0102(9) -0.0081(8)
Cl6D 0.0376(9) 0.0266(7) 0.0535(11) -0.0104(7) -0.0040(8) -0.0046(7)
Se1A 0.0493(5) 0.0326(4) 0.0504(5) -0.0035(3) -0.0040(4) -0.0021(3)
Se1B 0.0494(5) 0.0376(4) 0.0547(5) -0.0143(4) 0.0091(4) -0.0042(4)
Se1C 0.0283(3) 0.0382(4) 0.0401(4) -0.0087(3) -0.0002(3) 0.0002(3)
S1D 0.0419(10) 0.0452(10) 0.0253(8) -0.0037(7) -0.0035(7) 0.0014(8)
Se1E 0.0402(4) 0.0295(3) 0.0378(4) -0.0035(3) 0.0003(3) 0.0016(3)
Se1X 0.0387(8) 0.0304(11) 0.0372(10) 0.0042(8) -0.0004(7) -0.0006(8)
S2FA 0.045(2) 0.0254(14) 0.0402(18) -0.0018(12) -0.0008(14) -0.0002(13)
N3FA 0.046(8) 0.039(7) 0.056(9) -0.011(6) 0.000(7) 0.002(6)
C4FA 0.046(17) 0.065(13) 0.050(17) -0.030(13) -0.018(12) 0.012(11)
C5FA 0.050(9) 0.073(11) 0.050(9) -0.018(8) -0.024(7) 0.023(8)
C6FA 0.079(12) 0.050(8) 0.027(7) -0.004(6) -0.012(7) 0.018(8)
C7FA 0.069(13) 0.037(7) 0.033(8) 0.015(6) 0.011(7) 0.022(9)
C8FA 0.054(9) 0.025(6) 0.039(7) -0.013(5) -0.004(6) 0.007(6)
C9FA 0.050(8) 0.028(6) 0.026(6) -0.005(5) 0.005(5) 0.003(5)
Se1Y 0.0422(13) 0.0365(18) 0.0385(17) -0.0003(13) -0.0001(10) -0.0103(13)
S2FB 0.052(3) 0.038(3) 0.041(3) 0.000(2) 0.007(2) -0.009(2)
N3FB 0.078(18) 0.065(15) 0.034(11) -0.015(10) 0.000(11) -0.014(13)
C4FB 0.05(3) 0.06(2) 0.06(3) -0.01(2) 0.00(2) -0.010(17)
C5FB 0.051(14) 0.073(17) 0.066(16) -0.017(13) 0.004(12) -0.038(13)
C6FB 0.046(13) 0.051(12) 0.059(14) -0.028(11) 0.015(11) -0.019(10)
C7FB 0.08(2) 0.025(10) 0.051(14) -0.016(10) 0.035(16) -0.023(11)
C8FB 0.062(14) 0.029(9) 0.041(11) -0.009(8) -0.007(10) -0.011(9)
C9FB 0.039(11) 0.038(10) 0.037(10) -0.017(8) 0.004(8) -0.003(8)
Cl1Q 0.122(2) 0.0390(11) 0.0393(11) -0.0083(9) 0.0050(13) -0.0120(13)
Se1D 0.0873(8) 0.0388(5) 0.0632(6) -0.0030(4) -0.0088(6) -0.0020(5)
Cl2Q 0.0405(10) 0.0366(9) 0.0387(9) -0.0029(7) -0.0023(7) -0.0006(7)
S2E 0.0397(10) 0.0272(8) 0.0502(11) -0.0032(8) 0.0038(8) -0.0017(7)
S2C 0.0391(10) 0.0373(9) 0.0453(11) -0.0091(8) -0.0001(8) -0.0053(8)
S2B 0.0684(16) 0.0426(11) 0.0464(12) -0.0031(9) -0.0111(11) -0.0087(10)
S2A 0.0637(15) 0.0428(11) 0.0665(15) 0.0079(10) -0.0336(12) -0.0074(10)
N3C 0.040(4) 0.035(3) 0.052(4) 0.000(3) 0.002(3) -0.012(3)
N3E 0.051(4) 0.039(4) 0.055(4) -0.004(3) 0.006(3) 0.008(3)
N3B 0.054(5) 0.050(4) 0.064(5) -0.009(4) -0.016(4) 0.010(4)
C9D 0.044(5) 0.038(4) 0.058(5) -0.010(4) -0.007(4) -0.001(3)
N3A 0.053(5) 0.045(4) 0.079(6) 0.008(4) -0.021(4) -0.005(4)
C4A 0.061(6) 0.033(4) 0.072(7) 0.010(4) 0.000(5) -0.003(4)
C4E 0.055(6) 0.068(7) 0.065(7) 0.017(5) -0.010(5) 0.005(5)
C4C 0.027(4) 0.054(5) 0.056(5) -0.005(4) 0.005(3) -0.004(3)
C4B 0.079(8) 0.045(5) 0.062(6) -0.006(5) 0.008(5) 0.014(5)
C4D 0.096(10) 0.056(6) 0.082(8) -0.011(6) -0.016(7) -0.025(6)
C5C 0.033(4) 0.067(6) 0.059(6) -0.005(5) 0.018(4) 0.004(4)
C5E 0.059(6) 0.076(7) 0.052(6) 0.009(5) -0.018(5) -0.006(5)
C5A 0.096(9) 0.033(4) 0.074(7) 0.004(5) 0.001(6) 0.009(5)
C5D 0.107(11) 0.117(11) 0.065(7) -0.052(8) 0.045(7) -0.061(9)
C6C 0.043(5) 0.053(5) 0.048(5) -0.011(4) 0.005(4) 0.004(4)
C6E 0.074(7) 0.087(8) 0.043(5) -0.005(5) -0.013(5) -0.001(6)
C6B 0.105(9) 0.037(4) 0.047(5) -0.004(4) -0.016(5) -0.005(5)
C6A 0.093(9) 0.038(5) 0.094(9) 0.009(5) -0.035(7) 0.014(5)
C7C 0.041(4) 0.037(4) 0.035(4) -0.007(3) -0.001(3) -0.001(3)
C7B 0.050(5) 0.038(4) 0.076(7) -0.010(4) -0.015(5) -0.003(4)
C7E 0.059(6) 0.049(5) 0.056(6) -0.011(4) -0.007(4) 0.007(4)
C7A 0.051(6) 0.042(5) 0.097(9) 0.004(5) -0.027(6) 0.004(4)
C7D 0.103(10) 0.050(6) 0.107(11) -0.039(7) 0.033(8) -0.026(6)
C8C 0.029(3) 0.034(3) 0.032(3) 0.003(3) -0.001(3) -0.003(3)
C8A 0.046(5) 0.035(4) 0.049(5) -0.004(3) -0.009(4) 0.001(3)
C8E 0.035(4) 0.038(4) 0.046(4) -0.003(3) -0.001(3) -0.004(3)
C8D 0.042(5) 0.037(4) 0.084(7) -0.005(4) -0.007(5) -0.004(4)
C8B 0.052(5) 0.035(4) 0.037(4) 0.002(3) -0.001(3) -0.001(3)
C9E 0.035(4) 0.043(4) 0.038(4) -0.003(3) -0.004(3) -0.006(3)
C9A 0.046(5) 0.031(4) 0.050(5) -0.007(3) -0.012(4) 0.000(3)
C9C 0.036(4) 0.041(4) 0.039(4) 0.005(3) -0.002(3) -0.002(3)
C9B 0.056(5) 0.029(3) 0.031(4) -0.002(3) -0.001(3) 0.000(3)
N3D 0.068(6) 0.057(5) 0.080(7) -0.009(5) -0.005(5) -0.019(4)
C5B 0.096(9) 0.039(4) 0.042(5) -0.005(4) 0.005(5) 0.000(5)
C6D 0.111(12) 0.082(10) 0.138(15) -0.019(10) 0.071(11) -0.021(9)

loop_
_atom_type_symbol
_atom_type_description
_atom_type_scat_dispersion_real
_atom_type_scat_dispersion_imag
_atom_type_scat_source
C C 0.0033 0.0016 'International Tables Vol C Tables 4.2.6.8 and 6.1.1.4'
H H 0.0000 0.0000 'International Tables Vol C Tables 4.2.6.8 and 6.1.1.4'
N N 0.0061 0.0033 'International Tables Vol C Tables 4.2.6.8 and 6.1.1.4'
S S 0.1246 0.1234 'International Tables Vol C Tables 4.2.6.8 and 6.1.1.4'
Cl Cl 0.1484 0.1585 'International Tables Vol C Tables 4.2.6.8 and 6.1.1.4'
Se Se -0.0929 2.2259 'International Tables Vol C Tables 4.2.6.8 and 6.1.1.4'
Sb Sb -0.5866 1.5461 'International Tables Vol C Tables 4.2.6.8 and 6.1.1.4'

loop_
_geom_angle_atom_site_label_1
_geom_angle_atom_site_label_2
_geom_angle_atom_site_label_3
_geom_angle
Cl3A Sb1A Cl2A 92.54(16)
Cl3A Sb1A Cl4A 174.88(16)
Cl2A Sb1A Cl4A 92.51(18)
Cl3A Sb1A Cl5A 90.04(9)
Cl2A Sb1A Cl5A 90.11(10)
Cl4A Sb1A Cl5A 89.14(9)
Cl3A Sb1A Cl1A 88.28(14)
Cl2A Sb1A Cl1A 178.65(13)
Cl4A Sb1A Cl1A 86.69(16)
Cl5A Sb1A Cl1A 90.96(11)
Cl3A Sb1A Cl6A 90.37(9)
Cl2A Sb1A Cl6A 88.84(9)
Cl4A Sb1A Cl6A 90.54(10)
Cl5A Sb1A Cl6A 178.88(9)
Cl1A Sb1A Cl6A 90.09(9)
Cl6B Sb1B Cl3B 91.99(9)
Cl6B Sb1B Cl5B 89.18(8)
Cl3B Sb1B Cl5B 89.76(10)
Cl6B Sb1B Cl2B 89.85(8)
Cl3B Sb1B Cl2B 89.58(10)
Cl5B Sb1B Cl2B 178.80(10)
Cl6B Sb1B Cl4B 178.90(9)
Cl3B Sb1B Cl4B 89.04(9)
Cl5B Sb1B Cl4B 90.45(8)
Cl2B Sb1B Cl4B 90.54(9)
Cl6B Sb1B Cl1B 89.57(9)
Cl3B Sb1B Cl1B 178.33(10)
Cl5B Sb1B Cl1B 90.85(12)
Cl2B Sb1B Cl1B 89.84(12)
Cl4B Sb1B Cl1B 89.40(9)
Cl5C Sb1C Cl3C 90.82(10)
Cl5C Sb1C Cl1C 91.09(9)
Cl3C Sb1C Cl1C 89.91(10)
Cl5C Sb1C Cl4C 88.80(9)
Cl3C Sb1C Cl4C 90.48(9)
Cl1C Sb1C Cl4C 179.59(10)
Cl5C Sb1C Cl6C 179.19(10)
Cl3C Sb1C Cl6C 89.72(8)
Cl1C Sb1C Cl6C 89.50(8)
Cl4C Sb1C Cl6C 90.60(8)
Cl5C Sb1C Cl2C 90.46(10)
Cl3C Sb1C Cl2C 178.45(9)
Cl1C Sb1C Cl2C 89.20(11)
Cl4C Sb1C Cl2C 90.41(10)
Cl6C Sb1C Cl2C 89.00(8)
Cl5D Sb1D Cl1D 89.80(10)
Cl5D Sb1D Cl2D 179.06(8)
Cl1D Sb1D Cl2D 90.12(10)
Cl5D Sb1D Cl4D 89.49(8)
Cl1D Sb1D Cl4D 91.32(10)
Cl2D Sb1D Cl4D 89.57(8)
Cl5D Sb1D Cl6D 91.21(7)
Cl1D Sb1D Cl6D 88.85(8)
Cl2D Sb1D Cl6D 89.72(7)
Cl4D Sb1D Cl6D 179.28(8)
Cl5D Sb1D Cl3D 90.02(9)
Cl1D Sb1D Cl3D 177.95(9)
Cl2D Sb1D Cl3D 90.09(9)
Cl4D Sb1D Cl3D 90.72(9)
Cl6D Sb1D Cl3D 89.12(8)
C9A Se1A S2A 87.4(3)
C9B Se1B S2B 87.4(3)
C8C Se1C S2C 87.0(2)
N3D S1D Se1D 107.1(3)
C9E Se1E S2E 86.6(3)
C9FA Se1X S2FA 87.3
N3FA S2FA Se1X 101.1
C8FA N3FA S2FA 117.4
C5FA C4FA C8FA 118.2
C5FA C4FA H4FA 120.9
C8FA C4FA H4FA 120.9
C4FA C5FA C6FA 122.4
C4FA C5FA H5FA 118.8
C6FA C5FA H5FA 118.8
C7FA C6FA C5FA 121.2
C7FA C6FA H6FA 119.4
C5FA C6FA H6FA 119.4
C6FA C7FA C9FA 118.3
C6FA C7FA H7FA 120.8
C9FA C7FA H7FA 120.8
N3FA C8FA C9FA 119.4
N3FA C8FA C4FA 120.9
C9FA C8FA C4FA 119.7
C7FA C9FA C8FA 120.0
C7FA C9FA Se1X 125.2
C8FA C9FA Se1X 114.7
C9FB Se1Y S2FB 87.3
N3FB S2FB Se1Y 101.1
C8FB N3FB S2FB 117.4
C5FB C4FB C8FB 118.2
C5FB C4FB H4FB 120.9
C8FB C4FB H4FB 120.9
C4FB C5FB C6FB 122.4
C4FB C5FB H5FB 118.8
C6FB C5FB H5FB 118.8
C7FB C6FB C5FB 121.2
C7FB C6FB H6FB 119.4
C5FB C6FB H6FB 119.4
C6FB C7FB C9FB 118.3
C6FB C7FB H7FB 120.8
C9FB C7FB H7FB 120.8
N3FB C8FB C9FB 119.4
N3FB C8FB C4FB 120.9
C9FB C8FB C4FB 119.7
C7FB C9FB C8FB 120.0
C7FB C9FB Se1Y 125.2
C8FB C9FB Se1Y 114.7
C9D Se1D S1D 86.4(3)
N3E S2E Se1E 102.9(3)
N3C S2C Se1C 100.1(3)
N3B S2B Se1B 100.4(3)
N3A S2A Se1A 101.2(3)
C9C N3C S2C 118.5(6)
C8E N3E S2E 116.3(6)
C8B N3B S2B 118.2(7)
C7D C9D C8D 125.9(11)
C7D C9D Se1D 125.0(9)
C8D C9D Se1D 109.1(7)
C8A N3A S2A 117.7(7)
C5A C4A C8A 118.1(10)
C5A C4A H4AA 121.0
C8A C4A H4AA 121.0
C5E C4E C8E 118.7(10)
C5E C4E H4EA 120.6
C8E C4E H4EA 120.6
C5C C4C C9C 119.0(8)
C5C C4C H4CA 120.5
C9C C4C H4CA 120.5
C5B C4B C8B 119.5(11)
C5B C4B H4BA 120.2
C8B C4B H4BA 120.2
C5D C4D C8D 114.9(11)
C5D C4D H4DA 122.6
C8D C4D H4DA 122.6
C4C C5C C6C 120.1(8)
C4C C5C H5CA 120.0
C6C C5C H5CA 120.0
C4E C5E C6E 120.6(10)
C4E C5E H5EA 119.7
C6E C5E H5EA 119.7
C4A C5A C6A 122.1(10)
C4A C5A H5AA 119.0
C6A C5A H5AA 119.0
C4D C5D C6D 122.9(13)
C4D C5D H5DA 118.5
C6D C5D H5DA 118.5
C7C C6C C5C 122.5(8)
C7C C6C H6CA 118.7
C5C C6C H6CA 118.7
C7E C6E C5E 121.7(10)
C7E C6E H6EA 119.2
C5E C6E H6EA 119.2
C7B C6B C5B 123.0(10)
C7B C6B H6BA 118.5
C5B C6B H6BA 118.5
C7A C6A C5A 121.4(10)
C7A C6A H6AA 119.3
C5A C6A H6AA 119.3
C6C C7C C8C 118.4(8)
C6C C7C H7CA 120.8
C8C C7C H7CA 120.8
C6B C7B C9B 116.9(10)
C6B C7B H7BA 121.5
C9B C7B H7BA 121.5
C9E C7E C6E 119.0(10)
C9E C7E H7EA 120.5
C6E C7E H7EA 120.5
C6A C7A C9A 119.1(10)
C6A C7A H7AA 120.5
C9A C7A H7AA 120.5
C9D C7D C6D 116.3(13)
C9D C7D H7DA 121.9
C6D C7D H7DA 121.9
C7C C8C C9C 119.8(7)
C7C C8C Se1C 125.0(6)
C9C C8C Se1C 115.2(6)
N3A C8A C9A 118.8(8)
N3A C8A C4A 121.1(9)
C9A C8A C4A 120.1(8)
N3E C8E C4E 120.5(9)
N3E C8E C9E 120.9(8)
C4E C8E C9E 118.6(9)
N3D C8D C9D 127.1(11)
N3D C8D C4D 116.9(10)
C9D C8D C4D 115.9(9)
N3B C8B C9B 119.6(8)
N3B C8B C4B 122.2(9)
C9B C8B C4B 118.2(9)
C7E C9E C8E 121.4(8)
C7E C9E Se1E 125.2(7)
C8E C9E Se1E 113.3(6)
C7A C9A C8A 119.2(8)
C7A C9A Se1A 125.9(7)
C8A C9A Se1A 114.9(6)
N3C C9C C8C 119.2(7)
N3C C9C C4C 120.7(8)
C8C C9C C4C 120.1(8)
C7B C9B C8B 121.7(8)
C7B C9B Se1B 123.8(7)
C8B C9B Se1B 114.4(6)
C8D N3D S1D 110.3(8)
C4B C5B C6B 120.5(9)
C4B C5B H5BA 119.7
C6B C5B H5BA 119.7
C7D C6D C5D 123.8(15)
C7D C6D H6DA 118.1
C5D C6D H6DA 118.1

loop_
_geom_bond_atom_site_label_1
_geom_bond_atom_site_label_2
_geom_bond_distance
Sb1A Cl3A 2.335(2)
Sb1A Cl2A 2.336(3)
Sb1A Cl4A 2.356(3)
Sb1A Cl5A 2.362(2)
Sb1A Cl1A 2.377(3)
Sb1A Cl6A 2.3780(19)
Sb1B Cl6B 2.3553(19)
Sb1B Cl3B 2.356(2)
Sb1B Cl5B 2.359(2)
Sb1B Cl2B 2.361(2)
Sb1B Cl4B 2.3630(19)
Sb1B Cl1B 2.374(3)
Sb1C Cl5C 2.357(2)
Sb1C Cl3C 2.358(2)
Sb1C Cl1C 2.359(2)
Sb1C Cl4C 2.361(2)
Sb1C Cl6C 2.3672(19)
Sb1C Cl2C 2.373(2)
Sb1D Cl5D 2.352(2)
Sb1D Cl1D 2.356(2)
Sb1D Cl2D 2.357(2)
Sb1D Cl4D 2.370(2)
Sb1D Cl6D 2.3699(18)
Sb1D Cl3D 2.371(2)
Se1A C9A 1.861(8)
Se1A S2A 2.147(3)
Se1B C9B 1.870(8)
Se1B S2B 2.151(3)
Se1C C8C 1.846(7)
Se1C S2C 2.169(2)
S1D N3D 1.561(11)
S1D Se1D 2.030(2)
Se1E C9E 1.866(8)
Se1E S2E 2.128(2)
Se1X C9FA 1.868(3)
Se1X S2FA 2.156(3)
S2FA N3FA 1.591(2)
N3FA C8FA 1.3489(18)
C4FA C5FA 1.3438(18)
C4FA C8FA 1.4350(19)
C4FA H4FA 0.9500
C5FA C6FA 1.3926(19)
C5FA H5FA 0.9500
C6FA C7FA 1.3908(19)
C6FA H6FA 0.9500
C7FA C9FA 1.3958(19)
C7FA H7FA 0.9500
C8FA C9FA 1.4250(19)
Se1Y C9FB 1.862(4)
Se1Y S2FB 2.149(5)
S2FB N3FB 1.586(3)
N3FB C8FB 1.345(3)
C4FB C5FB 1.340(3)
C4FB C8FB 1.430(3)
C4FB H4FB 0.9500
C5FB C6FB 1.388(3)
C5FB H5FB 0.9500
C6FB C7FB 1.386(3)
C6FB H6FB 0.9500
C7FB C9FB 1.391(3)
C7FB H7FB 0.9500
C8FB C9FB 1.420(3)
Se1D C9D 1.920(10)
S2E N3E 1.555(8)
S2C N3C 1.575(8)
S2B N3B 1.583(8)
S2A N3A 1.577(9)
N3C C9C 1.328(11)
N3E C8E 1.319(11)
N3B C8B 1.336(12)
C9D C7D 1.333(13)
C9D C8D 1.380(13)
N3A C8A 1.355(11)
C4A C5A 1.347(15)
C4A C8A 1.420(12)
C4A H4AA 0.9500
C4E C5E 1.376(16)
C4E C8E 1.425(13)
C4E H4EA 0.9500
C4C C5C 1.345(14)
C4C C9C 1.428(11)
C4C H4CA 0.9500
C4B C5B 1.339(16)
C4B C8B 1.416(13)
C4B H4BA 0.9500
C4D C5D 1.346(16)
C4D C8D 1.528(18)
C4D H4DA 0.9500
C5C C6C 1.425(14)
C5C H5CA 0.9500
C5E C6E 1.396(17)
C5E H5EA 0.9500
C5A C6A 1.377(18)
C5A H5AA 0.9500
C5D C6D 1.362(19)
C5D H5DA 0.9500
C6C C7C 1.357(12)
C6C H6CA 0.9500
C6E C7E 1.376(15)
C6E H6EA 0.9500
C6B C7B 1.345(14)
C6B C5B 1.402(17)
C6B H6BA 0.9500
C6A C7A 1.372(16)
C6A H6AA 0.9500
C7C C8C 1.403(10)
C7C H7CA 0.9500
C7B C9B 1.400(13)
C7B H7BA 0.9500
C7E C9E 1.363(12)
C7E H7EA 0.9500
C7A C9A 1.387(12)
C7A H7AA 0.9500
C7D C6D 1.35(2)
C7D H7DA 0.9500
C8C C9C 1.415(11)
C8A C9A 1.419(12)
C8E C9E 1.426(11)
C8D N3D 1.306(13)
C8B C9B 1.409(12)
C5B H5BA 0.9500
C6D H6DA 0.9500
